data_7004401
loop_
_publ_author_name
'Chitanda, Jackson M.'
'Prokopchuk, Demyan E.'
'Quail, J. Wilson'
'Foley, Stephen R.'

_publ_section_title
;
 Synthesis of palladacycles employing iminoisoindolines as monoanionic
 bidentate ligands
;
_journal_issue 43
_journal_name_full 'Dalton Transactions'
_journal_page_first 6023
_journal_page_last 6029
_journal_paper_doi 10.1039/b806544f
_journal_year 2008
_chemical_formula_moiety 'C44 H36 N4 O4 Pd2, C H2 Cl2'
_chemical_formula_sum 'C45 H38 Cl2 N4 O4 Pd2'
_chemical_formula_weight 982.49
_chemical_name_systematic
;
?
;
_space_group_IT_number 14
_symmetry_cell_setting monoclinic
_symmetry_space_group_name_Hall '-P 2ybc'
_symmetry_space_group_name_H-M 'P 1 21/c 1'
_atom_sites_solution_hydrogens geom
_atom_sites_solution_primary direct
_atom_sites_solution_secondary difmap
_audit_creation_method SHELXL-97
_cell_angle_alpha 90.00
_cell_angle_beta 91.3617(13)
_cell_angle_gamma 90.00
_cell_formula_units_Z 4
_cell_length_a 12.5421(2)
_cell_length_b 16.7665(3)
_cell_length_c 18.9026(4)
_cell_measurement_reflns_used 9335
_cell_measurement_temperature 173(2)
_cell_measurement_theta_max 27.485
_cell_measurement_theta_min 0.998
_cell_volume 3973.85(13)
_computing_cell_refinement 'HKL Scalepack (Otwinowski & Minor 1997)'
_computing_data_collection 'Collect (Nonius BV, 1998)'
_computing_data_reduction 'HKL Denzo and Scalepack (Otwinowski & Minor 1997)'
_computing_molecular_graphics 'Ortep-3 for Windows (Farrugia, 1997)'
_computing_publication_material 'SHELXL-97 (Sheldrick, 1997)'
_computing_structure_refinement 'SHELXL-97 (Sheldrick, 1997)'
_computing_structure_solution 'SIR97 (Altomare et al., 1997)'
_diffrn_ambient_temperature 173(2)
_diffrn_detector_area_resol_mean 9
_diffrn_measured_fraction_theta_full 0.998
_diffrn_measured_fraction_theta_max 0.998
_diffrn_measurement_device 'Nonius KappaCCD'
_diffrn_measurement_method '\f scans and \w scans with \k offsets'
_diffrn_radiation_monochromator 'horizonally mounted graphite crystal'
_diffrn_radiation_source 'fine-focus sealed tube'
_diffrn_radiation_type MoK\a
_diffrn_radiation_wavelength 0.71073
_diffrn_reflns_av_R_equivalents 0.0866
_diffrn_reflns_av_sigmaI/netI 0.0436
_diffrn_reflns_limit_h_max 15
_diffrn_reflns_limit_h_min -15
_diffrn_reflns_limit_k_max 20
_diffrn_reflns_limit_k_min -20
_diffrn_reflns_limit_l_max 23
_diffrn_reflns_limit_l_min -23
_diffrn_reflns_number 57938
_diffrn_reflns_theta_full 26.37
_diffrn_reflns_theta_max 26.37
_diffrn_reflns_theta_min 2.47
_diffrn_standards_decay_% 0
_diffrn_standards_interval_count 0
_diffrn_standards_interval_time 0
_diffrn_standards_number 0
_exptl_absorpt_coefficient_mu 1.090
_exptl_absorpt_correction_T_max 0.899
_exptl_absorpt_correction_T_min 0.825
_exptl_absorpt_correction_type psi-scan
_exptl_absorpt_process_details 'Shelxtl 6.10 (Bruker-AXS, 2000)'
_exptl_crystal_colour yellow
_exptl_crystal_density_diffrn 1.642
_exptl_crystal_density_method 'not measured'
_exptl_crystal_description chip
_exptl_crystal_F_000 1976
_exptl_crystal_size_max 0.20
_exptl_crystal_size_mid 0.15
_exptl_crystal_size_min 0.10
_refine_diff_density_max 0.533
_refine_diff_density_min -0.808
_refine_diff_density_rms 0.103
_refine_ls_extinction_method none
_refine_ls_goodness_of_fit_ref 1.073
_refine_ls_hydrogen_treatment constr
_refine_ls_matrix_type full
_refine_ls_number_parameters 516
_refine_ls_number_reflns 8109
_refine_ls_number_restraints 0
_refine_ls_restrained_S_all 1.073
_refine_ls_R_factor_all 0.0556
_refine_ls_R_factor_gt 0.0384
_refine_ls_shift/su_max 0.001
_refine_ls_shift/su_mean 0.000
_refine_ls_structure_factor_coef Fsqd
_refine_ls_weighting_details 'calc w=1/[\s^2^(Fo^2^)+(0.0372P)^2^+4.6568P] where P=(Fo^2^+2Fc^2^)/3'
_refine_ls_weighting_scheme calc
_refine_ls_wR_factor_gt 0.0830
_refine_ls_wR_factor_ref 0.0924
_reflns_number_gt 6475
_reflns_number_total 8109
_reflns_threshold_expression >2\s(I)
_cod_data_source_file b806544f.txt
_cod_data_source_block 1008
_cod_original_sg_symbol_H-M P21/c
_cod_database_code 7004401

loop_
_symmetry_equiv_pos_as_xyz
'x, y, z'
'-x, y+1/2, -z+1/2'
'-x, -y, -z'
'x, -y-1/2, z-1/2'

loop_
_atom_site_label
_atom_site_type_symbol
_atom_site_fract_x
_atom_site_fract_y
_atom_site_fract_z
_atom_site_U_iso_or_equiv
_atom_site_adp_type
_atom_site_occupancy
_atom_site_symmetry_multiplicity
_atom_site_calc_flag
_atom_site_refinement_flags
_atom_site_disorder_assembly
_atom_site_disorder_group
Pd1 Pd 0.22352(2) 0.417634(15) 0.314784(14) 0.02146(8) Uani 1 1 d . . .
Pd2 Pd 0.17076(2) 0.565609(15) 0.232134(15) 0.02391(8) Uani 1 1 d . . .
O1 O 0.36191(19) 0.49219(15) 0.33180(14) 0.0307(6) Uani 1 1 d . . .
O2 O 0.2989(2) 0.60857(15) 0.28929(15) 0.0345(6) Uani 1 1 d . . .
O3 O 0.1659(2) 0.48431(14) 0.39653(13) 0.0284(6) Uani 1 1 d . . .
O4 O 0.0890(2) 0.58062(15) 0.33017(14) 0.0310(6) Uani 1 1 d . . .
N1 N 0.1311(2) 0.28613(16) 0.19765(16) 0.0228(6) Uani 1 1 d . . .
N2 N 0.2871(2) 0.35224(16) 0.23769(16) 0.0221(6) Uani 1 1 d . . .
N3 N 0.1382(2) 0.46679(18) 0.08366(16) 0.0271(7) Uani 1 1 d . . .
N4 N 0.0440(2) 0.52573(17) 0.17621(16) 0.0242(6) Uani 1 1 d . . .
C1 C 0.2360(3) 0.30725(18) 0.19207(19) 0.0207(7) Uani 1 1 d . . .
C2 C 0.2745(3) 0.2725(2) 0.12486(19) 0.0256(8) Uani 1 1 d . . .
C3 C 0.3693(3) 0.2816(2) 0.0890(2) 0.0317(8) Uani 1 1 d . . .
H3 H 0.4262 0.3125 0.1086 0.038 Uiso 1 1 calc R . .
C4 C 0.3786(3) 0.2445(3) 0.0238(2) 0.0402(10) Uani 1 1 d . . .
H4 H 0.4430 0.2500 -0.0012 0.048 Uiso 1 1 calc R . .
C5 C 0.2963(4) 0.1995(3) -0.0057(2) 0.0436(11) Uani 1 1 d . . .
H5 H 0.3049 0.1745 -0.0503 0.052 Uiso 1 1 calc R . .
C6 C 0.2018(3) 0.1908(2) 0.0296(2) 0.0382(10) Uani 1 1 d . . .
H6 H 0.1448 0.1603 0.0097 0.046 Uiso 1 1 calc R . .
C7 C 0.1920(3) 0.2277(2) 0.0948(2) 0.0271(8) Uani 1 1 d . . .
C8 C 0.0972(3) 0.2311(2) 0.1408(2) 0.0274(8) Uani 1 1 d . . .
H8A H 0.0340 0.2519 0.1144 0.033 Uiso 1 1 calc R . .
H8B H 0.0803 0.1777 0.1600 0.033 Uiso 1 1 calc R . .
C9 C 0.0640(3) 0.30129(19) 0.25476(19) 0.0218(7) Uani 1 1 d . . .
C10 C 0.0943(3) 0.3507(2) 0.31152(19) 0.0232(7) Uani 1 1 d . . .
C11 C 0.0222(3) 0.3564(2) 0.3671(2) 0.0279(8) Uani 1 1 d . . .
H11 H 0.0426 0.3866 0.4077 0.033 Uiso 1 1 calc R . .
C12 C -0.0770(3) 0.3202(2) 0.3655(2) 0.0317(9) Uani 1 1 d . . .
H12 H -0.1242 0.3269 0.4036 0.038 Uiso 1 1 calc R . .
C13 C -0.1061(3) 0.2740(2) 0.3075(2) 0.0318(9) Uani 1 1 d . . .
H13 H -0.1742 0.2491 0.3054 0.038 Uiso 1 1 calc R . .
C14 C -0.0367(3) 0.2642(2) 0.2527(2) 0.0294(8) Uani 1 1 d . . .
H14 H -0.0570 0.2320 0.2133 0.035 Uiso 1 1 calc R . .
C15 C 0.4011(3) 0.3590(2) 0.23142(19) 0.0234(7) Uani 1 1 d . . .
C16 C 0.4653(3) 0.2972(2) 0.2554(2) 0.0329(9) Uani 1 1 d . . .
H16 H 0.4350 0.2513 0.2765 0.039 Uiso 1 1 calc R . .
C17 C 0.5753(3) 0.3034(3) 0.2481(3) 0.0449(11) Uani 1 1 d . . .
H17 H 0.6200 0.2603 0.2624 0.054 Uiso 1 1 calc R . .
C18 C 0.6197(3) 0.3707(3) 0.2205(2) 0.0403(10) Uani 1 1 d . . .
H18 H 0.6950 0.3749 0.2174 0.048 Uiso 1 1 calc R . .
C19 C 0.5552(3) 0.4328(2) 0.1972(2) 0.0367(9) Uani 1 1 d . . .
H19 H 0.5857 0.4791 0.1770 0.044 Uiso 1 1 calc R . .
C20 C 0.4455(3) 0.4266(2) 0.2036(2) 0.0301(8) Uani 1 1 d . . .
H20 H 0.4008 0.4695 0.1887 0.036 Uiso 1 1 calc R . .
C21 C 0.0484(3) 0.4777(2) 0.12189(19) 0.0246(7) Uani 1 1 d . . .
C22 C -0.0353(3) 0.42608(19) 0.0906(2) 0.0264(8) Uani 1 1 d . . .
C23 C -0.1387(3) 0.4078(2) 0.1120(2) 0.0340(9) Uani 1 1 d . . .
H23 H -0.1689 0.4334 0.1516 0.041 Uiso 1 1 calc R . .
C24 C -0.1955(4) 0.3507(2) 0.0731(2) 0.0416(10) Uani 1 1 d . . .
H24 H -0.2656 0.3369 0.0868 0.050 Uiso 1 1 calc R . .
C25 C -0.1520(4) 0.3135(2) 0.0148(2) 0.0422(11) Uani 1 1 d . . .
H25 H -0.1927 0.2749 -0.0108 0.051 Uiso 1 1 calc R . .
C26 C -0.0508(4) 0.3319(2) -0.0063(2) 0.0378(10) Uani 1 1 d . . .
H26 H -0.0215 0.3072 -0.0466 0.045 Uiso 1 1 calc R . .
C27 C 0.0070(3) 0.3871(2) 0.0329(2) 0.0322(9) Uani 1 1 d . . .
C28 C 0.1191(3) 0.4138(2) 0.0230(2) 0.0319(9) Uani 1 1 d . . .
H28A H 0.1690 0.3681 0.0242 0.038 Uiso 1 1 calc R . .
H28B H 0.1264 0.4428 -0.0222 0.038 Uiso 1 1 calc R . .
C29 C 0.2318(3) 0.5147(2) 0.0872(2) 0.0278(8) Uani 1 1 d . . .
C30 C 0.2528(3) 0.5652(2) 0.1448(2) 0.0282(8) Uani 1 1 d . . .
C31 C 0.3425(3) 0.6148(2) 0.1411(2) 0.0360(9) Uani 1 1 d . . .
H31 H 0.3565 0.6518 0.1782 0.043 Uiso 1 1 calc R . .
C32 C 0.4118(3) 0.6114(3) 0.0847(3) 0.0455(11) Uani 1 1 d . . .
H32 H 0.4724 0.6453 0.0837 0.055 Uiso 1 1 calc R . .
C33 C 0.3914(3) 0.5585(3) 0.0304(3) 0.0443(11) Uani 1 1 d . . .
H33 H 0.4384 0.5557 -0.0082 0.053 Uiso 1 1 calc R . .
C34 C 0.3035(3) 0.5096(2) 0.0317(2) 0.0380(10) Uani 1 1 d . . .
H34 H 0.2913 0.4721 -0.0053 0.046 Uiso 1 1 calc R . .
C35 C -0.0584(3) 0.5463(2) 0.20401(19) 0.0243(7) Uani 1 1 d . . .
C36 C -0.1135(3) 0.6104(2) 0.1738(2) 0.0311(8) Uani 1 1 d . . .
H36 H -0.0843 0.6390 0.1354 0.037 Uiso 1 1 calc R . .
C37 C -0.2118(3) 0.6320(3) 0.2005(3) 0.0426(11) Uani 1 1 d . . .
H37 H -0.2505 0.6749 0.1794 0.051 Uiso 1 1 calc R . .
C38 C -0.2538(3) 0.5918(3) 0.2572(3) 0.0468(12) Uani 1 1 d . . .
H38 H -0.3212 0.6066 0.2750 0.056 Uiso 1 1 calc R . .
C39 C -0.1967(3) 0.5299(3) 0.2877(2) 0.0426(10) Uani 1 1 d . . .
H39 H -0.2247 0.5025 0.3272 0.051 Uiso 1 1 calc R . .
C40 C -0.0989(3) 0.5071(2) 0.2615(2) 0.0336(9) Uani 1 1 d . . .
H40 H -0.0600 0.4647 0.2832 0.040 Uiso 1 1 calc R . .
C41 C 0.3641(3) 0.5664(2) 0.3245(2) 0.0286(8) Uani 1 1 d . . .
C42 C 0.4537(3) 0.6116(3) 0.3613(3) 0.0456(11) Uani 1 1 d . . .
H42A H 0.4522 0.6014 0.4124 0.055 Uiso 1 1 calc R . .
H42B H 0.4449 0.6689 0.3525 0.055 Uiso 1 1 calc R . .
H42C H 0.5222 0.5939 0.3430 0.055 Uiso 1 1 calc R . .
C43 C 0.1135(3) 0.5483(2) 0.3880(2) 0.0260(8) Uani 1 1 d . . .
C44 C 0.0769(4) 0.5871(3) 0.4545(2) 0.0471(12) Uani 1 1 d . . .
H44A H 0.0882 0.6448 0.4515 0.057 Uiso 1 1 calc R . .
H44B H 0.1177 0.5656 0.4950 0.057 Uiso 1 1 calc R . .
H44C H 0.0009 0.5761 0.4604 0.057 Uiso 1 1 calc R . .
C45 C 0.5752(4) 0.4162(3) 0.4188(3) 0.0610(15) Uani 1 1 d . . .
H45A H 0.5007 0.4189 0.4347 0.073 Uiso 1 1 calc R . .
H45B H 0.5751 0.4296 0.3678 0.073 Uiso 1 1 calc R . .
Cl1 Cl 0.62349(10) 0.31889(7) 0.43071(8) 0.0565(3) Uani 1 1 d . . .
Cl2 Cl 0.65272(10) 0.48629(8) 0.46591(8) 0.0592(3) Uani 1 1 d . . .

loop_
_atom_site_aniso_label
_atom_site_aniso_U_11
_atom_site_aniso_U_22
_atom_site_aniso_U_33
_atom_site_aniso_U_23
_atom_site_aniso_U_13
_atom_site_aniso_U_12
Pd1 0.02219(14) 0.01871(13) 0.02341(15) -0.00147(10) -0.00112(10) 0.00041(10)
Pd2 0.02696(15) 0.02053(14) 0.02412(15) -0.00076(10) -0.00190(11) 0.00133(10)
O1 0.0265(13) 0.0264(13) 0.0389(16) -0.0058(11) -0.0028(11) -0.0028(10)
O2 0.0366(15) 0.0256(13) 0.0409(17) 0.0014(12) -0.0105(13) -0.0039(11)
O3 0.0346(14) 0.0242(13) 0.0265(14) -0.0016(10) -0.0010(11) 0.0023(11)
O4 0.0370(15) 0.0322(14) 0.0237(14) -0.0034(11) -0.0002(11) 0.0081(11)
N1 0.0217(14) 0.0202(14) 0.0263(16) -0.0022(12) -0.0001(12) -0.0039(11)
N2 0.0182(14) 0.0169(14) 0.0311(17) -0.0007(12) 0.0004(12) 0.0010(11)
N3 0.0322(16) 0.0268(16) 0.0221(16) -0.0041(12) -0.0004(13) 0.0054(13)
N4 0.0264(15) 0.0228(15) 0.0235(16) 0.0010(12) 0.0002(12) 0.0038(12)
C1 0.0211(16) 0.0152(15) 0.0260(19) 0.0029(13) 0.0012(14) 0.0013(12)
C2 0.0329(19) 0.0188(17) 0.0249(19) 0.0042(14) -0.0005(15) 0.0009(14)
C3 0.032(2) 0.030(2) 0.033(2) -0.0015(16) 0.0052(17) 0.0002(16)
C4 0.039(2) 0.045(2) 0.037(2) -0.0071(19) 0.0082(19) 0.0038(18)
C5 0.057(3) 0.047(3) 0.026(2) -0.0121(19) 0.004(2) 0.003(2)
C6 0.044(2) 0.037(2) 0.033(2) -0.0087(18) -0.0015(19) -0.0053(18)
C7 0.034(2) 0.0233(18) 0.0244(19) 0.0002(15) -0.0015(15) -0.0027(15)
C8 0.0287(19) 0.0266(18) 0.027(2) -0.0039(15) -0.0036(15) -0.0034(14)
C9 0.0247(17) 0.0172(16) 0.0234(18) 0.0045(13) 0.0003(14) 0.0000(13)
C10 0.0245(17) 0.0200(17) 0.0250(19) 0.0062(14) -0.0002(14) 0.0020(13)
C11 0.034(2) 0.0267(18) 0.0226(19) 0.0053(15) 0.0024(16) 0.0022(15)
C12 0.031(2) 0.031(2) 0.034(2) 0.0094(16) 0.0089(17) -0.0011(15)
C13 0.0223(18) 0.0287(19) 0.045(2) 0.0066(17) 0.0030(17) -0.0047(15)
C14 0.0263(19) 0.0257(18) 0.036(2) 0.0003(16) -0.0010(16) -0.0028(14)
C15 0.0213(17) 0.0219(17) 0.0272(19) -0.0030(14) 0.0018(14) -0.0010(13)
C16 0.0280(19) 0.0215(18) 0.049(3) 0.0059(17) -0.0013(18) 0.0019(15)
C17 0.028(2) 0.042(2) 0.064(3) 0.008(2) -0.006(2) 0.0088(18)
C18 0.023(2) 0.043(2) 0.056(3) -0.003(2) 0.0045(19) -0.0035(17)
C19 0.033(2) 0.031(2) 0.046(3) 0.0013(18) 0.0018(18) -0.0080(16)
C20 0.0253(18) 0.0209(18) 0.044(2) 0.0010(16) -0.0007(17) 0.0011(14)
C21 0.0318(19) 0.0214(17) 0.0205(18) 0.0008(14) -0.0035(15) 0.0054(14)
C22 0.039(2) 0.0174(16) 0.0229(19) 0.0024(14) -0.0043(16) 0.0029(14)
C23 0.038(2) 0.032(2) 0.032(2) -0.0022(17) -0.0029(17) -0.0029(17)
C24 0.043(2) 0.035(2) 0.046(3) -0.0019(19) -0.008(2) -0.0022(18)
C25 0.058(3) 0.030(2) 0.037(3) -0.0082(18) -0.017(2) -0.0001(19)
C26 0.055(3) 0.029(2) 0.028(2) -0.0061(17) -0.0044(19) 0.0011(18)
C27 0.047(2) 0.0225(18) 0.027(2) -0.0005(15) -0.0050(17) 0.0090(16)
C28 0.045(2) 0.0272(19) 0.023(2) -0.0045(15) -0.0001(17) 0.0093(16)
C29 0.0316(19) 0.0246(18) 0.027(2) 0.0040(15) 0.0044(16) 0.0052(15)
C30 0.0309(19) 0.0187(17) 0.035(2) 0.0069(15) 0.0011(16) 0.0070(14)
C31 0.038(2) 0.0225(19) 0.048(3) 0.0064(17) 0.0072(19) 0.0000(16)
C32 0.039(2) 0.032(2) 0.066(3) 0.018(2) 0.018(2) -0.0005(18)
C33 0.039(2) 0.044(2) 0.051(3) 0.014(2) 0.021(2) 0.0080(19)
C34 0.041(2) 0.039(2) 0.034(2) 0.0008(18) 0.0103(19) 0.0126(18)
C35 0.0250(18) 0.0233(17) 0.0245(19) -0.0068(14) -0.0018(15) 0.0002(14)
C36 0.033(2) 0.0295(19) 0.031(2) -0.0047(16) -0.0021(16) 0.0034(16)
C37 0.031(2) 0.035(2) 0.062(3) -0.015(2) -0.007(2) 0.0102(17)
C38 0.027(2) 0.054(3) 0.061(3) -0.021(2) 0.008(2) -0.0049(19)
C39 0.040(2) 0.050(3) 0.039(3) -0.006(2) 0.014(2) -0.011(2)
C40 0.036(2) 0.034(2) 0.031(2) 0.0002(17) 0.0025(17) -0.0028(16)
C41 0.0276(19) 0.0272(19) 0.031(2) -0.0047(15) 0.0033(16) -0.0060(15)
C42 0.042(2) 0.038(2) 0.056(3) 0.003(2) -0.015(2) -0.0163(19)
C43 0.0228(17) 0.0267(18) 0.029(2) -0.0047(15) 0.0006(15) -0.0020(14)
C44 0.068(3) 0.044(3) 0.029(2) -0.0044(19) 0.007(2) 0.023(2)
C45 0.057(3) 0.046(3) 0.078(4) -0.011(3) -0.018(3) 0.007(2)
Cl1 0.0526(7) 0.0455(7) 0.0718(9) 0.0063(6) 0.0090(6) 0.0055(5)
Cl2 0.0577(7) 0.0568(7) 0.0630(9) -0.0094(6) -0.0037(6) -0.0099(6)

loop_
_atom_type_symbol
_atom_type_description
_atom_type_scat_dispersion_real
_atom_type_scat_dispersion_imag
_atom_type_scat_source
C C 0.0033 0.0016 'International Tables Vol C Tables 4.2.6.8 and 6.1.1.4'
H H 0.0000 0.0000 'International Tables Vol C Tables 4.2.6.8 and 6.1.1.4'
N N 0.0061 0.0033 'International Tables Vol C Tables 4.2.6.8 and 6.1.1.4'
O O 0.0106 0.0060 'International Tables Vol C Tables 4.2.6.8 and 6.1.1.4'
Pd Pd -0.9988 1.0072 'International Tables Vol C Tables 4.2.6.8 and 6.1.1.4'
Cl Cl 0.1484 0.1585 'International Tables Vol C Tables 4.2.6.8 and 6.1.1.4'

loop_
_geom_angle_atom_site_label_1
_geom_angle_atom_site_label_2
_geom_angle_atom_site_label_3
_geom_angle
_geom_angle_site_symmetry_1
_geom_angle_site_symmetry_3
_geom_angle_publ_flag
C10 Pd1 N2 90.40(13) . . ?
C10 Pd1 O3 91.70(13) . . ?
N2 Pd1 O3 177.01(10) . . ?
C10 Pd1 O1 173.12(13) . . ?
N2 Pd1 O1 95.31(10) . . ?
O3 Pd1 O1 82.46(10) . . ?
C10 Pd1 Pd2 106.49(9) . . ?
N2 Pd1 Pd2 99.24(8) . . ?
O3 Pd1 Pd2 82.20(7) . . ?
O1 Pd1 Pd2 76.40(7) . . ?
C30 Pd2 N4 88.89(14) . . ?
C30 Pd2 O2 91.38(14) . . ?
N4 Pd2 O2 178.86(11) . . ?
C30 Pd2 O4 172.86(13) . . ?
N4 Pd2 O4 96.03(11) . . ?
O2 Pd2 O4 83.61(11) . . ?
C30 Pd2 Pd1 108.73(9) . . ?
N4 Pd2 Pd1 99.29(8) . . ?
O2 Pd2 Pd1 81.68(7) . . ?
O4 Pd2 Pd1 75.64(7) . . ?
C41 O1 Pd1 125.4(2) . . ?
C41 O2 Pd2 125.0(2) . . ?
C43 O3 Pd1 123.8(2) . . ?
C43 O4 Pd2 126.1(2) . . ?
C1 N1 C9 127.3(3) . . ?
C1 N1 C8 111.6(3) . . ?
C9 N1 C8 120.4(3) . . ?
C1 N2 C15 117.7(3) . . ?
C1 N2 Pd1 126.8(2) . . ?
C15 N2 Pd1 115.4(2) . . ?
C21 N3 C29 126.1(3) . . ?
C21 N3 C28 111.9(3) . . ?
C29 N3 C28 119.9(3) . . ?
C21 N4 C35 119.3(3) . . ?
C21 N4 Pd2 124.9(2) . . ?
C35 N4 Pd2 115.5(2) . . ?
N2 C1 N1 123.9(3) . . ?
N2 C1 C2 128.8(3) . . ?
N1 C1 C2 107.2(3) . . ?
C7 C2 C3 119.9(4) . . ?
C7 C2 C1 107.8(3) . . ?
C3 C2 C1 132.2(3) . . ?
C4 C3 C2 118.3(4) . . ?
C4 C3 H3 120.9 . . ?
C2 C3 H3 120.9 . . ?
C5 C4 C3 121.6(4) . . ?
C5 C4 H4 119.2 . . ?
C3 C4 H4 119.2 . . ?
C6 C5 C4 120.1(4) . . ?
C6 C5 H5 119.9 . . ?
C4 C5 H5 119.9 . . ?
C5 C6 C7 118.6(4) . . ?
C5 C6 H6 120.7 . . ?
C7 C6 H6 120.7 . . ?
C6 C7 C2 121.5(4) . . ?
C6 C7 C8 128.6(3) . . ?
C2 C7 C8 109.8(3) . . ?
N1 C8 C7 103.2(3) . . ?
N1 C8 H8A 111.1 . . ?
C7 C8 H8A 111.1 . . ?
N1 C8 H8B 111.1 . . ?
C7 C8 H8B 111.1 . . ?
H8A C8 H8B 109.1 . . ?
C10 C9 N1 122.6(3) . . ?
C10 C9 C14 120.6(3) . . ?
N1 C9 C14 116.9(3) . . ?
C9 C10 C11 116.5(3) . . ?
C9 C10 Pd1 124.6(3) . . ?
C11 C10 Pd1 118.7(3) . . ?
C12 C11 C10 123.2(4) . . ?
C12 C11 H11 118.4 . . ?
C10 C11 H11 118.4 . . ?
C11 C12 C13 118.9(4) . . ?
C11 C12 H12 120.6 . . ?
C13 C12 H12 120.6 . . ?
C14 C13 C12 120.1(3) . . ?
C14 C13 H13 119.9 . . ?
C12 C13 H13 119.9 . . ?
C13 C14 C9 120.6(4) . . ?
C13 C14 H14 119.7 . . ?
C9 C14 H14 119.7 . . ?
C20 C15 C16 120.3(3) . . ?
C20 C15 N2 120.6(3) . . ?
C16 C15 N2 119.0(3) . . ?
C15 C16 C17 118.8(4) . . ?
C15 C16 H16 120.6 . . ?
C17 C16 H16 120.6 . . ?
C18 C17 C16 120.8(4) . . ?
C18 C17 H17 119.6 . . ?
C16 C17 H17 119.6 . . ?
C17 C18 C19 120.1(4) . . ?
C17 C18 H18 119.9 . . ?
C19 C18 H18 119.9 . . ?
C18 C19 C20 119.3(4) . . ?
C18 C19 H19 120.4 . . ?
C20 C19 H19 120.4 . . ?
C15 C20 C19 120.5(3) . . ?
C15 C20 H20 119.7 . . ?
C19 C20 H20 119.7 . . ?
N4 C21 N3 123.4(3) . . ?
N4 C21 C22 129.3(3) . . ?
N3 C21 C22 107.3(3) . . ?
C27 C22 C23 119.8(3) . . ?
C27 C22 C21 108.1(3) . . ?
C23 C22 C21 131.9(3) . . ?
C24 C23 C22 117.7(4) . . ?
C24 C23 H23 121.2 . . ?
C22 C23 H23 121.2 . . ?
C25 C24 C23 121.4(4) . . ?
C25 C24 H24 119.3 . . ?
C23 C24 H24 119.3 . . ?
C26 C25 C24 120.9(4) . . ?
C26 C25 H25 119.6 . . ?
C24 C25 H25 119.6 . . ?
C25 C26 C27 118.1(4) . . ?
C25 C26 H26 120.9 . . ?
C27 C26 H26 120.9 . . ?
C26 C27 C22 122.1(4) . . ?
C26 C27 C28 128.3(4) . . ?
C22 C27 C28 109.6(3) . . ?
N3 C28 C27 102.8(3) . . ?
N3 C28 H28A 111.2 . . ?
C27 C28 H28A 111.2 . . ?
N3 C28 H28B 111.2 . . ?
C27 C28 H28B 111.2 . . ?
H28A C28 H28B 109.1 . . ?
C34 C29 C30 120.5(4) . . ?
C34 C29 N3 118.4(3) . . ?
C30 C29 N3 121.2(3) . . ?
C29 C30 C31 117.1(4) . . ?
C29 C30 Pd2 124.3(3) . . ?
C31 C30 Pd2 118.5(3) . . ?
C32 C31 C30 122.1(4) . . ?
C32 C31 H31 119.0 . . ?
C30 C31 H31 119.0 . . ?
C33 C32 C31 119.3(4) . . ?
C33 C32 H32 120.4 . . ?
C31 C32 H32 120.4 . . ?
C34 C33 C32 120.4(4) . . ?
C34 C33 H33 119.8 . . ?
C32 C33 H33 119.8 . . ?
C33 C34 C29 120.4(4) . . ?
C33 C34 H34 119.8 . . ?
C29 C34 H34 119.8 . . ?
C40 C35 C36 120.2(3) . . ?
C40 C35 N4 121.5(3) . . ?
C36 C35 N4 118.2(3) . . ?
C37 C36 C35 119.2(4) . . ?
C37 C36 H36 120.4 . . ?
C35 C36 H36 120.4 . . ?
C38 C37 C36 120.8(4) . . ?
C38 C37 H37 119.6 . . ?
C36 C37 H37 119.6 . . ?
C39 C38 C37 119.2(4) . . ?
C39 C38 H38 120.4 . . ?
C37 C38 H38 120.4 . . ?
C38 C39 C40 120.8(4) . . ?
C38 C39 H39 119.6 . . ?
C40 C39 H39 119.6 . . ?
C35 C40 C39 119.8(4) . . ?
C35 C40 H40 120.1 . . ?
C39 C40 H40 120.1 . . ?
O1 C41 O2 126.8(3) . . ?
O1 C41 C42 117.8(3) . . ?
O2 C41 C42 115.4(3) . . ?
C41 C42 H42A 109.5 . . ?
C41 C42 H42B 109.5 . . ?
H42A C42 H42B 109.5 . . ?
C41 C42 H42C 109.5 . . ?
H42A C42 H42C 109.5 . . ?
H42B C42 H42C 109.5 . . ?
O4 C43 O3 126.4(3) . . ?
O4 C43 C44 118.1(3) . . ?
O3 C43 C44 115.4(3) . . ?
C43 C44 H44A 109.5 . . ?
C43 C44 H44B 109.5 . . ?
H44A C44 H44B 109.5 . . ?
C43 C44 H44C 109.5 . . ?
H44A C44 H44C 109.5 . . ?
H44B C44 H44C 109.5 . . ?
Cl1 C45 Cl2 111.8(3) . . ?
Cl1 C45 H45A 109.2 . . ?
Cl2 C45 H45A 109.2 . . ?
Cl1 C45 H45B 109.2 . . ?
Cl2 C45 H45B 109.2 . . ?
H45A C45 H45B 107.9 . . ?

loop_
_geom_bond_atom_site_label_1
_geom_bond_atom_site_label_2
_geom_bond_distance
_geom_bond_site_symmetry_2
_geom_bond_publ_flag
Pd1 C10 1.972(3) . ?
Pd1 N2 2.004(3) . ?
Pd1 O3 2.053(3) . ?
Pd1 O1 2.157(2) . ?
Pd1 Pd2 2.9975(4) . ?
Pd2 C30 1.965(4) . ?
Pd2 N4 2.003(3) . ?
Pd2 O2 2.046(3) . ?
Pd2 O4 2.154(3) . ?
O1 C41 1.253(4) . ?
O2 C41 1.259(5) . ?
O3 C43 1.267(4) . ?
O4 C43 1.251(4) . ?
N1 C1 1.368(4) . ?
N1 C9 1.408(4) . ?
N1 C8 1.472(4) . ?
N2 C1 1.303(4) . ?
N2 C15 1.441(4) . ?
N3 C21 1.365(5) . ?
N3 C29 1.422(5) . ?
N3 C28 1.465(5) . ?
N4 C21 1.307(5) . ?
N4 C35 1.441(4) . ?
C1 C2 1.489(5) . ?
C2 C7 1.389(5) . ?
C2 C3 1.391(5) . ?
C3 C4 1.388(6) . ?
C3 H3 0.9500 . ?
C4 C5 1.385(6) . ?
C4 H4 0.9500 . ?
C5 C6 1.382(6) . ?
C5 H5 0.9500 . ?
C6 C7 1.387(5) . ?
C6 H6 0.9500 . ?
C7 C8 1.490(5) . ?
C8 H8A 0.9900 . ?
C8 H8B 0.9900 . ?
C9 C10 1.400(5) . ?
C9 C14 1.408(5) . ?
C10 C11 1.405(5) . ?
C11 C12 1.384(5) . ?
C11 H11 0.9500 . ?
C12 C13 1.385(6) . ?
C12 H12 0.9500 . ?
C13 C14 1.378(5) . ?
C13 H13 0.9500 . ?
C14 H14 0.9500 . ?
C15 C20 1.373(5) . ?
C15 C16 1.383(5) . ?
C16 C17 1.393(6) . ?
C16 H16 0.9500 . ?
C17 C18 1.366(6) . ?
C17 H17 0.9500 . ?
C18 C19 1.384(6) . ?
C18 H18 0.9500 . ?
C19 C20 1.388(5) . ?
C19 H19 0.9500 . ?
C20 H20 0.9500 . ?
C21 C22 1.474(5) . ?
C22 C27 1.388(5) . ?
C22 C23 1.401(5) . ?
C23 C24 1.392(5) . ?
C23 H23 0.9500 . ?
C24 C25 1.389(6) . ?
C24 H24 0.9500 . ?
C25 C26 1.373(6) . ?
C25 H25 0.9500 . ?
C26 C27 1.381(5) . ?
C26 H26 0.9500 . ?
C27 C28 1.492(6) . ?
C28 H28A 0.9900 . ?
C28 H28B 0.9900 . ?
C29 C34 1.400(5) . ?
C29 C30 1.401(5) . ?
C30 C31 1.401(5) . ?
C31 C32 1.392(6) . ?
C31 H31 0.9500 . ?
C32 C33 1.375(7) . ?
C32 H32 0.9500 . ?
C33 C34 1.375(6) . ?
C33 H33 0.9500 . ?
C34 H34 0.9500 . ?
C35 C40 1.378(5) . ?
C35 C36 1.393(5) . ?
C36 C37 1.392(5) . ?
C36 H36 0.9500 . ?
C37 C38 1.382(7) . ?
C37 H37 0.9500 . ?
C38 C39 1.380(7) . ?
C38 H38 0.9500 . ?
C39 C40 1.388(6) . ?
C39 H39 0.9500 . ?
C40 H40 0.9500 . ?
C41 C42 1.511(5) . ?
C42 H42A 0.9800 . ?
C42 H42B 0.9800 . ?
C42 H42C 0.9800 . ?
C43 C44 1.496(5) . ?
C44 H44A 0.9800 . ?
C44 H44B 0.9800 . ?
C44 H44C 0.9800 . ?
C45 Cl1 1.753(5) . ?
C45 Cl2 1.755(5) . ?
C45 H45A 0.9900 . ?
C45 H45B 0.9900 . ?

loop_
_geom_torsion_atom_site_label_1
_geom_torsion_atom_site_label_2
_geom_torsion_atom_site_label_3
_geom_torsion_atom_site_label_4
_geom_torsion
_geom_torsion_site_symmetry_1
_geom_torsion_site_symmetry_2
_geom_torsion_site_symmetry_3
_geom_torsion_site_symmetry_4
_geom_torsion_publ_flag
C10 Pd1 Pd2 C30 -111.11(16) . . . . ?
N2 Pd1 Pd2 C30 -17.93(14) . . . . ?
O3 Pd1 Pd2 C30 159.42(14) . . . . ?
O1 Pd1 Pd2 C30 75.34(14) . . . . ?
C10 Pd1 Pd2 N4 -19.12(14) . . . . ?
N2 Pd1 Pd2 N4 74.06(12) . . . . ?
O3 Pd1 Pd2 N4 -108.59(11) . . . . ?
O1 Pd1 Pd2 N4 167.33(11) . . . . ?
C10 Pd1 Pd2 O2 160.26(14) . . . . ?
N2 Pd1 Pd2 O2 -106.56(11) . . . . ?
O3 Pd1 Pd2 O2 70.79(11) . . . . ?
O1 Pd1 Pd2 O2 -13.28(11) . . . . ?
C10 Pd1 Pd2 O4 74.77(13) . . . . ?
N2 Pd1 Pd2 O4 167.95(11) . . . . ?
O3 Pd1 Pd2 O4 -14.69(10) . . . . ?
O1 Pd1 Pd2 O4 -98.77(10) . . . . ?
N2 Pd1 O1 C41 119.5(3) . . . . ?
O3 Pd1 O1 C41 -62.5(3) . . . . ?
Pd2 Pd1 O1 C41 21.3(3) . . . . ?
C30 Pd2 O2 C41 -95.8(3) . . . . ?
O4 Pd2 O2 C41 89.3(3) . . . . ?
Pd1 Pd2 O2 C41 13.0(3) . . . . ?
C10 Pd1 O3 C43 -92.6(3) . . . . ?
O1 Pd1 O3 C43 91.0(3) . . . . ?
Pd2 Pd1 O3 C43 13.8(3) . . . . ?
N4 Pd2 O4 C43 122.3(3) . . . . ?
O2 Pd2 O4 C43 -58.8(3) . . . . ?
Pd1 Pd2 O4 C43 24.2(3) . . . . ?
C10 Pd1 N2 C1 21.2(3) . . . . ?
O1 Pd1 N2 C1 -162.6(3) . . . . ?
Pd2 Pd1 N2 C1 -85.6(3) . . . . ?
C10 Pd1 N2 C15 -161.3(2) . . . . ?
O1 Pd1 N2 C15 14.9(2) . . . . ?
Pd2 Pd1 N2 C15 91.9(2) . . . . ?
C30 Pd2 N4 C21 33.5(3) . . . . ?
O4 Pd2 N4 C21 -151.7(3) . . . . ?
Pd1 Pd2 N4 C21 -75.3(3) . . . . ?
C30 Pd2 N4 C35 -153.1(2) . . . . ?
O4 Pd2 N4 C35 21.8(2) . . . . ?
Pd1 Pd2 N4 C35 98.1(2) . . . . ?
C15 N2 C1 N1 170.2(3) . . . . ?
Pd1 N2 C1 N1 -12.4(5) . . . . ?
C15 N2 C1 C2 -12.6(5) . . . . ?
Pd1 N2 C1 C2 164.8(3) . . . . ?
C9 N1 C1 N2 -6.8(5) . . . . ?
C8 N1 C1 N2 -176.5(3) . . . . ?
C9 N1 C1 C2 175.5(3) . . . . ?
C8 N1 C1 C2 5.8(4) . . . . ?
N2 C1 C2 C7 179.1(3) . . . . ?
N1 C1 C2 C7 -3.4(4) . . . . ?
N2 C1 C2 C3 -5.5(6) . . . . ?
N1 C1 C2 C3 172.1(4) . . . . ?
C7 C2 C3 C4 -0.7(5) . . . . ?
C1 C2 C3 C4 -175.7(4) . . . . ?
C2 C3 C4 C5 0.2(6) . . . . ?
C3 C4 C5 C6 0.3(7) . . . . ?
C4 C5 C6 C7 -0.3(6) . . . . ?
C5 C6 C7 C2 -0.1(6) . . . . ?
C5 C6 C7 C8 176.3(4) . . . . ?
C3 C2 C7 C6 0.6(5) . . . . ?
C1 C2 C7 C6 176.8(3) . . . . ?
C3 C2 C7 C8 -176.4(3) . . . . ?
C1 C2 C7 C8 -0.2(4) . . . . ?
C1 N1 C8 C7 -5.8(4) . . . . ?
C9 N1 C8 C7 -176.3(3) . . . . ?
C6 C7 C8 N1 -173.3(4) . . . . ?
C2 C7 C8 N1 3.5(4) . . . . ?
C1 N1 C9 C10 8.5(5) . . . . ?
C8 N1 C9 C10 177.4(3) . . . . ?
C1 N1 C9 C14 -171.4(3) . . . . ?
C8 N1 C9 C14 -2.5(5) . . . . ?
N1 C9 C10 C11 -176.0(3) . . . . ?
C14 C9 C10 C11 4.0(5) . . . . ?
N1 C9 C10 Pd1 8.9(5) . . . . ?
C14 C9 C10 Pd1 -171.1(3) . . . . ?
N2 Pd1 C10 C9 -18.8(3) . . . . ?
O3 Pd1 C10 C9 163.3(3) . . . . ?
Pd2 Pd1 C10 C9 81.0(3) . . . . ?
N2 Pd1 C10 C11 166.2(3) . . . . ?
O3 Pd1 C10 C11 -11.7(3) . . . . ?
Pd2 Pd1 C10 C11 -94.0(3) . . . . ?
C9 C10 C11 C12 -4.2(5) . . . . ?
Pd1 C10 C11 C12 171.3(3) . . . . ?
C10 C11 C12 C13 2.0(5) . . . . ?
C11 C12 C13 C14 0.5(6) . . . . ?
C12 C13 C14 C9 -0.6(6) . . . . ?
C10 C9 C14 C13 -1.8(5) . . . . ?
N1 C9 C14 C13 178.2(3) . . . . ?
C1 N2 C15 C20 104.1(4) . . . . ?
Pd1 N2 C15 C20 -73.6(4) . . . . ?
C1 N2 C15 C16 -77.4(4) . . . . ?
Pd1 N2 C15 C16 104.9(3) . . . . ?
C20 C15 C16 C17 -2.7(6) . . . . ?
N2 C15 C16 C17 178.9(4) . . . . ?
C15 C16 C17 C18 2.8(7) . . . . ?
C16 C17 C18 C19 -2.3(7) . . . . ?
C17 C18 C19 C20 1.5(7) . . . . ?
C16 C15 C20 C19 2.0(6) . . . . ?
N2 C15 C20 C19 -179.5(4) . . . . ?
C18 C19 C20 C15 -1.4(6) . . . . ?
C35 N4 C21 N3 167.1(3) . . . . ?
Pd2 N4 C21 N3 -19.7(5) . . . . ?
C35 N4 C21 C22 -13.8(5) . . . . ?
Pd2 N4 C21 C22 159.5(3) . . . . ?
C29 N3 C21 N4 -12.7(5) . . . . ?
C28 N3 C21 N4 -176.3(3) . . . . ?
C29 N3 C21 C22 168.0(3) . . . . ?
C28 N3 C21 C22 4.3(4) . . . . ?
N4 C21 C22 C27 179.2(4) . . . . ?
N3 C21 C22 C27 -1.6(4) . . . . ?
N4 C21 C22 C23 -6.1(6) . . . . ?
N3 C21 C22 C23 173.1(4) . . . . ?
C27 C22 C23 C24 -0.6(5) . . . . ?
C21 C22 C23 C24 -174.8(4) . . . . ?
C22 C23 C24 C25 -0.5(6) . . . . ?
C23 C24 C25 C26 0.2(7) . . . . ?
C24 C25 C26 C27 1.2(6) . . . . ?
C25 C26 C27 C22 -2.3(6) . . . . ?
C25 C26 C27 C28 176.7(4) . . . . ?
C23 C22 C27 C26 2.0(6) . . . . ?
C21 C22 C27 C26 177.5(3) . . . . ?
C23 C22 C27 C28 -177.2(3) . . . . ?
C21 C22 C27 C28 -1.7(4) . . . . ?
C21 N3 C28 C27 -5.2(4) . . . . ?
C29 N3 C28 C27 -170.0(3) . . . . ?
C26 C27 C28 N3 -175.1(4) . . . . ?
C22 C27 C28 N3 4.0(4) . . . . ?
C21 N3 C29 C34 -162.4(3) . . . . ?
C28 N3 C29 C34 0.1(5) . . . . ?
C21 N3 C29 C30 18.3(5) . . . . ?
C28 N3 C29 C30 -179.3(3) . . . . ?
C34 C29 C30 C31 5.6(5) . . . . ?
N3 C29 C30 C31 -175.1(3) . . . . ?
C34 C29 C30 Pd2 -170.2(3) . . . . ?
N3 C29 C30 Pd2 9.1(5) . . . . ?
N4 Pd2 C30 C29 -27.3(3) . . . . ?
O2 Pd2 C30 C29 153.8(3) . . . . ?
Pd1 Pd2 C30 C29 72.1(3) . . . . ?
N4 Pd2 C30 C31 156.9(3) . . . . ?
O2 Pd2 C30 C31 -22.0(3) . . . . ?
Pd1 Pd2 C30 C31 -103.7(3) . . . . ?
C29 C30 C31 C32 -3.6(5) . . . . ?
Pd2 C30 C31 C32 172.5(3) . . . . ?
C30 C31 C32 C33 0.7(6) . . . . ?
C31 C32 C33 C34 0.2(6) . . . . ?
C32 C33 C34 C29 1.9(6) . . . . ?
C30 C29 C34 C33 -5.0(6) . . . . ?
N3 C29 C34 C33 175.7(4) . . . . ?
C21 N4 C35 C40 97.3(4) . . . . ?
Pd2 N4 C35 C40 -76.6(4) . . . . ?
C21 N4 C35 C36 -86.4(4) . . . . ?
Pd2 N4 C35 C36 99.8(3) . . . . ?
C40 C35 C36 C37 -2.7(5) . . . . ?
N4 C35 C36 C37 -179.1(3) . . . . ?
C35 C36 C37 C38 1.3(6) . . . . ?
C36 C37 C38 C39 0.4(6) . . . . ?
C37 C38 C39 C40 -0.9(6) . . . . ?
C36 C35 C40 C39 2.3(6) . . . . ?
N4 C35 C40 C39 178.6(3) . . . . ?
C38 C39 C40 C35 -0.5(6) . . . . ?
Pd1 O1 C41 O2 -20.4(6) . . . . ?
Pd1 O1 C41 C42 159.7(3) . . . . ?
Pd2 O2 C41 O1 -1.0(6) . . . . ?
Pd2 O2 C41 C42 178.9(3) . . . . ?
Pd2 O4 C43 O3 -23.7(5) . . . . ?
Pd2 O4 C43 C44 157.2(3) . . . . ?
Pd1 O3 C43 O4 -0.1(5) . . . . ?
Pd1 O3 C43 C44 178.9(3) . . . . ?
